data_2239704
loop_
_publ_author_name
'Mitchell, Lauren A.'
'Holliday, Bradley J.'

_publ_section_title
;
 4-(2,3-Dihydrothieno[3,4-<i>b</i>][1,4]dioxin-5-yl)aniline
;
_journal_coeditor_code LH5708
_journal_issue 7
_journal_name_full 'Acta Crystallographica Section E'
_journal_page_first o803
_journal_paper_doi 10.1107/S1600536814014093
_journal_volume 70
_journal_year 2014
_chemical_formula_iupac 'C12 H11 N O2 S'
_chemical_formula_moiety 'C12 H11 N O2 S'
_chemical_formula_sum 'C12 H11 N O2 S'
_chemical_formula_weight 233.28
_chemical_name_common 4-EDOT-aniline
_chemical_name_systematic
;
4-(2,3-Dihydrothieno[3,4-<i>b</i>][1,4]dioxin-5-yl)aniline
;
_space_group_IT_number 19
_symmetry_cell_setting orthorhombic
_symmetry_space_group_name_Hall 'P 2ac 2ab'
_symmetry_space_group_name_H-M 'P 21 21 21'
_atom_sites_solution_hydrogens geom
_atom_sites_solution_primary direct
_atom_sites_solution_secondary difmap
_audit_creation_method SHELXL-97
_cell_angle_alpha 90.00
_cell_angle_beta 90.00
_cell_angle_gamma 90.00
_cell_formula_units_Z 4
_cell_length_a 6.9117(6)
_cell_length_b 7.0898(6)
_cell_length_c 21.4784(16)
_cell_measurement_reflns_used 2964
_cell_measurement_temperature 100(2)
_cell_measurement_theta_max 28.2
_cell_measurement_theta_min 2.9
_cell_volume 1052.50(15)
_computing_cell_refinement '<i>CrystalClear</i> (Rigaku, 2008)'
_computing_data_collection '<i>CrystalClear</i> (Rigaku, 2008)'
_computing_data_reduction '<i>CrystalClear</i> (Rigaku, 2008)'
_computing_molecular_graphics
;
<i>ORTEP-3 for Windows</i> (Farrugia, 2012), <i>POV-RAY</i> (Cason,
2004) and
<i>Mercury</i> (Macrae <i>et al.</i>, 2008)
;
_computing_publication_material '<i>SHELXL97</i> (Sheldrick, 2008) and <i>publCIF</i> (Westrip, 2010)'
_computing_structure_refinement '<i>SHELXL97</i> (Sheldrick, 2008) within <i>WinGX</i> (Farrugia, 2012)'
_computing_structure_solution '<i>SIR97</i> (Altomare <i>et al.</i>, 1999)'
_diffrn_ambient_temperature 100(2)
_diffrn_detector_area_resol_mean 28.5714
_diffrn_measured_fraction_theta_full 0.999
_diffrn_measured_fraction_theta_max 0.999
_diffrn_measurement_device_type
;
Rigaku Saturn724+
;
_diffrn_measurement_method 'profile data from \w scans'
_diffrn_radiation_monochromator graphite
_diffrn_radiation_source 'fine-focus sealed tube'
_diffrn_radiation_type MoK\a
_diffrn_radiation_wavelength 0.71075
_diffrn_reflns_av_R_equivalents 0.0470
_diffrn_reflns_av_sigmaI/netI 0.0309
_diffrn_reflns_limit_h_max 8
_diffrn_reflns_limit_h_min -8
_diffrn_reflns_limit_k_max 8
_diffrn_reflns_limit_k_min -8
_diffrn_reflns_limit_l_max 25
_diffrn_reflns_limit_l_min -22
_diffrn_reflns_number 11854
_diffrn_reflns_theta_full 25.00
_diffrn_reflns_theta_max 25.00
_diffrn_reflns_theta_min 3.03
_exptl_absorpt_coefficient_mu 0.289
_exptl_absorpt_correction_T_max 1.000
_exptl_absorpt_correction_T_min 0.858
_exptl_absorpt_correction_type multi-scan
_exptl_absorpt_process_details
;
(ABSCOR; Higashi, 2001)
;
_exptl_crystal_colour Orange
_exptl_crystal_density_diffrn 1.472
_exptl_crystal_density_method 'not measured'
_exptl_crystal_description plate
_exptl_crystal_F_000 488
_exptl_crystal_size_max 0.29
_exptl_crystal_size_mid 0.27
_exptl_crystal_size_min 0.08
_refine_diff_density_max 0.430
_refine_diff_density_min -0.208
_refine_ls_abs_structure_details 'Flack (1983), 743 Friedel pairs'
_refine_ls_abs_structure_Flack 0.03(8)
_refine_ls_extinction_method none
_refine_ls_goodness_of_fit_ref 0.864
_refine_ls_hydrogen_treatment mixed
_refine_ls_matrix_type full
_refine_ls_number_parameters 153
_refine_ls_number_reflns 1853
_refine_ls_number_restraints 0
_refine_ls_restrained_S_all 0.864
_refine_ls_R_factor_all 0.0293
_refine_ls_R_factor_gt 0.0286
_refine_ls_shift/su_max 0.001
_refine_ls_shift/su_mean 0.000
_refine_ls_structure_factor_coef Fsqd
_refine_ls_weighting_details 'calc w=1/[\s^2^(Fo^2^)+(0.0543P)^2^+0.6318P] where P=(Fo^2^+2Fc^2^)/3'
_refine_ls_weighting_scheme calc
_refine_ls_wR_factor_gt 0.0748
_refine_ls_wR_factor_ref 0.0752
_reflns_number_gt 1812
_reflns_number_total 1853
_reflns_threshold_expression I>2\s(I)
_cod_data_source_file lh5708sup1.cif
_cod_data_source_block I
_cod_database_code 2239704
_cod_database_fobs_code 2239704

loop_
_symmetry_equiv_pos_as_xyz
'x, y, z'
'-x+1/2, -y, z+1/2'
'x+1/2, -y+1/2, -z'
'-x, y+1/2, -z+1/2'

loop_
_atom_site_type_symbol
_atom_site_label
_atom_site_fract_x
_atom_site_fract_y
_atom_site_fract_z
_atom_site_U_iso_or_equiv
_atom_site_adp_type
_atom_site_calc_flag
_atom_site_refinement_flags
_atom_site_occupancy
_atom_site_symmetry_multiplicity
S S1 0.53914(6) 0.63412(6) 0.83637(2) 0.02511(15) Uani d . 1 1
O O1 0.73741(18) 0.56761(18) 0.66914(6) 0.0229(3) Uani d . 1 1
O O2 1.02695(18) 0.47874(17) 0.76297(6) 0.0203(3) Uani d . 1 1
N N1 1.1401(3) 0.4133(3) 1.07137(9) 0.0332(4) Uani d . 1 1
C C1 0.5329(3) 0.6408(3) 0.75642(9) 0.0257(4) Uani d . 1 1
H H1 0.4267 0.6801 0.7332 0.031 Uiso calc R 1 1
C C2 0.7019(3) 0.5818(2) 0.73164(9) 0.0199(4) Uani d . 1 1
C C3 0.9069(3) 0.4540(3) 0.65674(9) 0.0238(4) Uani d . 1 1
H H3A 0.9447 0.4687 0.6135 0.029 Uiso calc R 1 1
H H3B 0.8767 0.3220 0.6638 0.029 Uiso calc R 1 1
C C4 1.0715(3) 0.5118(3) 0.69824(8) 0.0207(4) Uani d . 1 1
H H4A 1.1865 0.4411 0.6870 0.025 Uiso calc R 1 1
H H4B 1.0988 0.6447 0.6921 0.025 Uiso calc R 1 1
C C5 0.8432(2) 0.5355(2) 0.77795(8) 0.0182(4) Uani d . 1 1
C C6 0.7780(2) 0.5557(2) 0.83812(9) 0.0196(4) Uani d . 1 1
C C7 0.8775(3) 0.5263(2) 0.89751(9) 0.0199(4) Uani d . 1 1
C C8 1.0548(3) 0.4311(2) 0.90137(9) 0.0225(4) Uani d . 1 1
H H8 1.1154 0.3915 0.8650 0.027 Uiso calc R 1 1
C C9 1.1417(3) 0.3948(3) 0.95825(9) 0.0262(4) Uani d . 1 1
H H9 1.2593 0.3312 0.9595 0.031 Uiso calc R 1 1
C C10 1.0543(3) 0.4530(3) 1.01393(9) 0.0250(4) Uani d . 1 1
C C11 0.8850(3) 0.5570(3) 1.01015(9) 0.0266(4) Uani d . 1 1
H H11 0.8296 0.6041 1.0464 0.032 Uiso calc R 1 1
C C12 0.7970(3) 0.5920(3) 0.95357(9) 0.0257(4) Uani d . 1 1
H H12 0.6823 0.6605 0.9526 0.031 Uiso calc R 1 1
H H10A 1.065(4) 0.415(3) 1.1041(11) 0.035(6) Uiso d . 1 1
H H10B 1.215(4) 0.315(4) 1.0685(12) 0.042(7) Uiso d . 1 1

loop_
_atom_site_aniso_label
_atom_site_aniso_U_11
_atom_site_aniso_U_22
_atom_site_aniso_U_33
_atom_site_aniso_U_12
_atom_site_aniso_U_13
_atom_site_aniso_U_23
S1 0.0134(2) 0.0283(3) 0.0336(3) 0.0022(2) 0.0016(2) -0.0034(2)
O1 0.0188(6) 0.0237(6) 0.0262(7) 0.0012(5) -0.0045(6) -0.0017(5)
O2 0.0152(6) 0.0226(6) 0.0230(6) 0.0032(6) 0.0014(5) 0.0021(5)
N1 0.0385(11) 0.0316(10) 0.0295(11) 0.0059(9) -0.0036(9) 0.0010(8)
C1 0.0154(8) 0.0235(8) 0.0382(11) 0.0007(9) -0.0046(8) -0.0025(8)
C2 0.0185(9) 0.0146(8) 0.0264(10) -0.0029(7) -0.0037(7) 0.0002(7)
C3 0.0210(9) 0.0215(9) 0.0289(10) 0.0005(8) 0.0002(7) -0.0030(8)
C4 0.0191(9) 0.0185(8) 0.0245(10) 0.0006(7) 0.0026(8) 0.0001(7)
C5 0.0123(8) 0.0121(8) 0.0302(10) -0.0009(7) -0.0002(7) -0.0007(7)
C6 0.0121(8) 0.0146(8) 0.0322(10) -0.0004(7) 0.0012(8) 0.0009(8)
C7 0.0181(9) 0.0144(8) 0.0271(10) -0.0032(7) 0.0029(7) 0.0014(7)
C8 0.0225(9) 0.0204(8) 0.0244(9) 0.0030(8) 0.0000(8) -0.0019(7)
C9 0.0233(9) 0.0226(9) 0.0327(11) 0.0053(8) -0.0040(8) -0.0028(8)
C10 0.0284(10) 0.0202(8) 0.0264(10) -0.0053(9) -0.0015(8) 0.0030(8)
C11 0.0263(10) 0.0288(10) 0.0247(10) -0.0014(9) 0.0074(8) -0.0011(8)
C12 0.0202(9) 0.0243(9) 0.0327(11) 0.0022(8) 0.0048(8) 0.0027(8)

loop_
_atom_type_symbol
_atom_type_description
_atom_type_scat_dispersion_real
_atom_type_scat_dispersion_imag
_atom_type_scat_source
C C 0.0033 0.0016 'International Tables Vol C Tables 4.2.6.8 and 6.1.1.4'
H H 0.0000 0.0000 'International Tables Vol C Tables 4.2.6.8 and 6.1.1.4'
N N 0.0061 0.0033 'International Tables Vol C Tables 4.2.6.8 and 6.1.1.4'
O O 0.0106 0.0060 'International Tables Vol C Tables 4.2.6.8 and 6.1.1.4'
S S 0.1246 0.1234 'International Tables Vol C Tables 4.2.6.8 and 6.1.1.4'

loop_
_geom_angle_atom_site_label_1
_geom_angle_atom_site_label_2
_geom_angle_atom_site_label_3
_geom_angle
C1 S1 C6 93.10(9)
C2 O1 C3 111.52(14)
C5 O2 C4 112.11(13)
C10 N1 H10A 117.2(17)
C10 N1 H10B 110.5(17)
H10A N1 H10B 115(2)
C2 C1 S1 111.33(15)
C2 C1 H1 124.3
S1 C1 H1 124.3
C1 C2 O1 124.39(17)
C1 C2 C5 112.78(17)
O1 C2 C5 122.83(16)
O1 C3 C4 110.61(14)
O1 C3 H3A 109.5
C4 C3 H3A 109.5
O1 C3 H3B 109.5
C4 C3 H3B 109.5
H3A C3 H3B 108.1
O2 C4 C3 111.42(15)
O2 C4 H4A 109.3
C3 C4 H4A 109.3
O2 C4 H4B 109.3
C3 C4 H4B 109.3
H4A C4 H4B 108.0
O2 C5 C6 123.69(16)
O2 C5 C2 122.42(16)
C6 C5 C2 113.89(16)
C5 C6 C7 130.51(16)
C5 C6 S1 108.87(14)
C7 C6 S1 120.60(14)
C8 C7 C12 117.05(17)
C8 C7 C6 122.06(16)
C12 C7 C6 120.89(17)
C9 C8 C7 121.37(18)
C9 C8 H8 119.3
C7 C8 H8 119.3
C8 C9 C10 120.74(18)
C8 C9 H9 119.6
C10 C9 H9 119.6
C11 C10 N1 121.13(19)
C11 C10 C9 118.06(18)
N1 C10 C9 120.76(19)
C12 C11 C10 121.27(18)
C12 C11 H11 119.4
C10 C11 H11 119.4
C11 C12 C7 121.31(18)
C11 C12 H12 119.3
C7 C12 H12 119.3

loop_
_geom_bond_atom_site_label_1
_geom_bond_atom_site_label_2
_geom_bond_distance
S1 C1 1.718(2)
S1 C6 1.7424(18)
O1 C2 1.368(2)
O1 C3 1.446(2)
O2 C5 1.370(2)
O2 C4 1.443(2)
N1 C10 1.397(3)
N1 H10A 0.87(3)
N1 H10B 0.87(3)
C1 C2 1.350(3)
C1 H1 0.9300
C2 C5 1.432(3)
C3 C4 1.503(3)
C3 H3A 0.9700
C3 H3B 0.9700
C4 H4A 0.9700
C4 H4B 0.9700
C5 C6 1.376(3)
C6 C7 1.464(3)
C7 C8 1.402(3)
C7 C12 1.406(3)
C8 C9 1.385(3)
C8 H8 0.9300
C9 C10 1.402(3)
C9 H9 0.9300
C10 C11 1.385(3)
C11 C12 1.382(3)
C11 H11 0.9300
C12 H12 0.9300

loop_
_geom_hbond_atom_site_label_D
_geom_hbond_atom_site_label_H
_geom_hbond_atom_site_label_A
_geom_hbond_site_symmetry_A
_geom_hbond_distance_DH
_geom_hbond_distance_HA
_geom_hbond_distance_DA
_geom_hbond_angle_DHA
N1 H10A O1 2_665 0.88(3) 2.52(3) 3.352(2) 160(2)
C8 H8 O2 . 0.93 2.36 2.998(2) 126

loop_
_geom_torsion_atom_site_label_1
_geom_torsion_atom_site_label_2
_geom_torsion_atom_site_label_3
_geom_torsion_atom_site_label_4
_geom_torsion
C6 S1 C1 C2 1.54(14)
S1 C1 C2 O1 178.30(13)
S1 C1 C2 C5 -2.0(2)
C3 O1 C2 C1 -164.18(17)
C3 O1 C2 C5 16.1(2)
C2 O1 C3 C4 -46.87(19)
C5 O2 C4 C3 -44.06(19)
O1 C3 C4 O2 63.54(19)
C4 O2 C5 C6 -166.28(16)
C4 O2 C5 C2 12.9(2)
C1 C2 C5 O2 -177.73(15)
O1 C2 C5 O2 2.0(3)
C1 C2 C5 C6 1.5(2)
O1 C2 C5 C6 -178.78(15)
O2 C5 C6 C7 0.5(3)
C2 C5 C6 C7 -178.74(17)
O2 C5 C6 S1 178.91(13)
C2 C5 C6 S1 -0.29(19)
C1 S1 C6 C5 -0.68(13)
C1 S1 C6 C7 177.95(14)
C5 C6 C7 C8 -13.8(3)
S1 C6 C7 C8 167.89(14)
C5 C6 C7 C12 166.69(19)
S1 C6 C7 C12 -11.6(2)
C12 C7 C8 C9 3.3(3)
C6 C7 C8 C9 -176.21(18)
C7 C8 C9 C10 -0.1(3)
C8 C9 C10 C11 -3.7(3)
C8 C9 C10 N1 178.79(19)
N1 C10 C11 C12 -178.21(19)
C9 C10 C11 C12 4.3(3)
C10 C11 C12 C7 -1.1(3)
C8 C7 C12 C11 -2.7(3)
C6 C7 C12 C11 176.79(17)
